data_4001678
loop_
_publ_author_name
'Cloet, V.'
'Raw, A.'
'Poeppelmeier, K. R.'
'Trimarchi, G.'
'Peng, H.'
'Im, J.'
'Freeman, A.J.'
'Perry, N. H.'
'Mason, T. O.'
'Zakutayev, A.'
'Ndione, P. F.'
'Ginley, D. S.'
'Perkins, J. D.'

_publ_section_title
;
 Structural, Optical, and Transport Properties of \a- and \b-Ag3VO4
;
_journal_issue 17
_journal_name_full 'Chemistry of Materials'
_journal_page_first 3346
_journal_paper_doi 10.1021/cm301119c
_journal_volume 24
_journal_year 2012
_chemical_formula_moiety 'Ag3 V O4'
_chemical_formula_sum 'Ag3 O4 V'
_chemical_formula_weight 438.55
_chemical_name_common 'Trisilver Vanadate, Beta'
_chemical_name_systematic
; 
 ? 
;
_space_group_IT_number 121
_symmetry_cell_setting tetragonal
_symmetry_space_group_name_Hall 'I -4 2'
_symmetry_space_group_name_H-M 'I -4 2 m'
_atom_sites_solution_primary direct
_atom_sites_solution_secondary difmap
_audit_creation_method SHELXL-97
_cell_angle_alpha 90.00
_cell_angle_beta 90.00
_cell_angle_gamma 90.00
_cell_formula_units_Z 2
_cell_length_a 4.9795(7)
_cell_length_b 4.9795(7)
_cell_length_c 9.7271(19)
_cell_measurement_reflns_used 150
_cell_measurement_temperature 400(2)
_cell_measurement_theta_max 26.90
_cell_measurement_theta_min 4.19
_cell_volume 241.19(7)
_computing_cell_refinement 'IPDS (Stoe & Cie, 1998)'
_computing_data_collection 'IPDS (Stoe & Cie, 1998)'
_computing_data_reduction 'IPDS (Stoe & Cie, 1998)'
_computing_molecular_graphics 'CrystalMaker (Palmer, 2009)'
_computing_publication_material 'SHELXTL-97 (Sheldrick, 2008)'
_computing_structure_refinement 'SHELXL-97 (Sheldrick, 2008)'
_computing_structure_solution 'SHELXS-97 (Sheldrick, 2008)'
_diffrn_ambient_temperature 400(2)
_diffrn_measured_fraction_theta_full 0.950
_diffrn_measured_fraction_theta_max 0.950
_diffrn_measurement_device_type IPDS2
_diffrn_measurement_method 'profile data from \W scan'
_diffrn_radiation_monochromator graphite
_diffrn_radiation_source 'fine-focus sealed tube'
_diffrn_radiation_type MoK\a
_diffrn_radiation_wavelength 0.71073
_diffrn_reflns_av_R_equivalents 0.0248
_diffrn_reflns_av_sigmaI/netI 0.0103
_diffrn_reflns_limit_h_max 6
_diffrn_reflns_limit_h_min -6
_diffrn_reflns_limit_k_max 6
_diffrn_reflns_limit_k_min -6
_diffrn_reflns_limit_l_max 12
_diffrn_reflns_limit_l_min -12
_diffrn_reflns_number 899
_diffrn_reflns_theta_full 26.90
_diffrn_reflns_theta_max 26.90
_diffrn_reflns_theta_min 4.19
_exptl_absorpt_coefficient_mu 13.774
_exptl_absorpt_correction_T_max 0.4780
_exptl_absorpt_correction_T_min 0.3241
_exptl_absorpt_correction_type numerical
_exptl_absorpt_process_details 'XRED 32'
_exptl_crystal_colour red
_exptl_crystal_density_diffrn 6.039
_exptl_crystal_density_method 'not measured'
_exptl_crystal_description 'square block'
_exptl_crystal_F_000 392
_exptl_crystal_size_max 0.10
_exptl_crystal_size_mid 0.07
_exptl_crystal_size_min 0.06
_refine_diff_density_max 1.351
_refine_diff_density_min -1.219
_refine_diff_density_rms 0.145
_refine_ls_abs_structure_details 'Flack H D (1983), Acta Cryst. A39, 876-881'
_refine_ls_abs_structure_Flack 0.4(4)
_refine_ls_extinction_method none
_refine_ls_goodness_of_fit_ref 1.197
_refine_ls_matrix_type full
_refine_ls_number_parameters 14
_refine_ls_number_reflns 150
_refine_ls_number_restraints 0
_refine_ls_restrained_S_all 1.197
_refine_ls_R_factor_all 0.0450
_refine_ls_R_factor_gt 0.0419
_refine_ls_shift/su_max 0.005
_refine_ls_shift/su_mean 0.001
_refine_ls_structure_factor_coef Fsqd
_refine_ls_weighting_details 'calc w=1/[\s^2^(Fo^2^)+(0.0000P)^2^+4.0726P] where P=(Fo^2^+2Fc^2^)/3'
_refine_ls_weighting_scheme calc
_refine_ls_wR_factor_gt 0.0708
_refine_ls_wR_factor_ref 0.0715
_reflns_number_gt 141
_reflns_number_total 150
_reflns_threshold_expression >2sigma(I)
_cod_data_source_file cm301119c_si_002.cif
_cod_data_source_block ht2
_cod_depositor_comments
;
The following automatic conversions were performed:

'_symmetry_cell_setting' value 'Tetragonal' changed to 'tetragonal'
according to /home/saulius/struct/CIF-dictionaries/cif_core.dic
dictionary named 'cif_core.dic' version 2.4.2 from 2011-04-26.

Automatic conversion script
Id: cif_fix_values 1891 2012-01-12 08:04:46Z andrius 
;
_cod_original_sg_symbol_H-M I-42m
_cod_database_code 4001678

loop_
_symmetry_equiv_pos_as_xyz
'x, y, z'
'-x, -y, z'
'y, -x, -z'
'-y, x, -z'
'-x, y, -z'
'x, -y, -z'
'-y, -x, z'
'y, x, z'
'x+1/2, y+1/2, z+1/2'
'-x+1/2, -y+1/2, z+1/2'
'y+1/2, -x+1/2, -z+1/2'
'-y+1/2, x+1/2, -z+1/2'
'-x+1/2, y+1/2, -z+1/2'
'x+1/2, -y+1/2, -z+1/2'
'-y+1/2, -x+1/2, z+1/2'
'y+1/2, x+1/2, z+1/2'

loop_
_atom_site_label
_atom_site_type_symbol
_atom_site_fract_x
_atom_site_fract_y
_atom_site_fract_z
_atom_site_U_iso_or_equiv
_atom_site_adp_type
_atom_site_occupancy
_atom_site_symmetry_multiplicity
_atom_site_calc_flag
_atom_site_refinement_flags
Ag1 Ag 0.0000 0.0000 0.5000 0.0854(10) Uani 1 8 d S
V2 V 0.0000 0.0000 0.0000 0.0265(7) Uani 1 8 d S
Ag2 Ag 0.0000 0.5000 0.7500 0.0724(7) Uani 1 4 d S
O1 O 0.8008(11) 0.1992(11) 0.8997(9) 0.0407(19) Uani 1 2 d S

loop_
_atom_site_aniso_label
_atom_site_aniso_U_11
_atom_site_aniso_U_22
_atom_site_aniso_U_33
_atom_site_aniso_U_23
_atom_site_aniso_U_13
_atom_site_aniso_U_12
Ag1 0.0455(9) 0.0455(9) 0.165(3) 0.000 0.000 0.000
V2 0.0235(9) 0.0235(9) 0.0325(14) 0.000 0.000 0.000
Ag2 0.0847(9) 0.0847(9) 0.0478(7) 0.000 0.000 0.000
O1 0.034(3) 0.034(3) 0.054(5) 0.010(3) -0.010(3) 0.010(3)

loop_
_atom_type_symbol
_atom_type_description
_atom_type_scat_dispersion_real
_atom_type_scat_dispersion_imag
_atom_type_scat_source
O O 0.0106 0.0060 'International Tables Vol C Tables 4.2.6.8 and 6.1.1.4'
V V 0.3005 0.5294 'International Tables Vol C Tables 4.2.6.8 and 6.1.1.4'
Ag Ag -0.8971 1.1015 'International Tables Vol C Tables 4.2.6.8 and 6.1.1.4'

loop_
_geom_angle_atom_site_label_1
_geom_angle_atom_site_label_2
_geom_angle_atom_site_label_3
_geom_angle
_geom_angle_site_symmetry_1
_geom_angle_site_symmetry_3
O1 Ag1 O1 130.6(4) 12_546 11_456
O1 Ag1 O1 100.07(15) 12_546 9_444
O1 Ag1 O1 100.07(15) 11_456 9_444
O1 Ag1 O1 100.07(15) 12_546 10_554
O1 Ag1 O1 100.07(15) 11_456 10_554
O1 Ag1 O1 130.6(4) 9_444 10_554
O1 V2 O1 110.4(6) 3_566 4_546
O1 V2 O1 109.0(3) 3_566 2_654
O1 V2 O1 109.0(3) 4_546 2_654
O1 V2 O1 109.0(3) 3_566 1_454
O1 V2 O1 109.0(3) 4_546 1_454
O1 V2 O1 110.4(6) 2_654 1_454
O1 Ag2 O1 113.37(18) 2_665 11_466
O1 Ag2 O1 113.37(18) 2_665 12_546
O1 Ag2 O1 101.9(3) 11_466 12_546
O1 Ag2 O1 101.9(3) 2_665 1_455
O1 Ag2 O1 113.37(18) 11_466 1_455
O1 Ag2 O1 113.37(18) 12_546 1_455
V2 O1 Ag2 119.1(2) 1_656 13_546
V2 O1 Ag2 119.1(2) 1_656 1_655
Ag2 O1 Ag2 99.1(3) 13_546 1_655
V2 O1 Ag1 120.5(4) 1_656 9
Ag2 O1 Ag1 97.1(2) 13_546 9
Ag2 O1 Ag1 97.1(2) 1_655 9

loop_
_geom_bond_atom_site_label_1
_geom_bond_atom_site_label_2
_geom_bond_distance
_geom_bond_site_symmetry_2
Ag1 O1 2.332(8) 12_546
Ag1 O1 2.332(8) 11_456
Ag1 O1 2.332(8) 9_444
Ag1 O1 2.332(8) 10_554
V2 O1 1.708(7) 3_566
V2 O1 1.708(7) 4_546
V2 O1 1.708(7) 2_654
V2 O1 1.708(7) 1_454
Ag2 O1 2.313(5) 2_665
Ag2 O1 2.313(5) 11_466
Ag2 O1 2.313(5) 12_546
Ag2 O1 2.313(5) 1_455
O1 V2 1.708(7) 1_656
O1 Ag2 2.313(5) 13_546
O1 Ag2 2.313(5) 1_655
O1 Ag1 2.332(8) 9
